data_2232072
loop_
_publ_author_name
'Kang, Tai-Ran'

_publ_section_title
;
 (<i>E</i>)-2-[4-(2-Chlorophenyl)but-3-en-2-ylidene]malononitrile
;
_journal_coeditor_code TK2789
_journal_issue 10
_journal_name_full 'Acta Crystallographica Section E'
_journal_page_first o2661
_journal_paper_doi 10.1107/S1600536811037159
_journal_volume 67
_journal_year 2011
_chemical_formula_iupac 'C13 H9 Cl N2'
_chemical_formula_moiety 'C13 H9 Cl N2'
_chemical_formula_sum 'C13 H9 Cl N2'
_chemical_formula_weight 228.67
_chemical_name_systematic
;
(<i>E</i>)-2-[4-(2-Chlorophenyl)but-3-en-2-ylidene]malononitrile
;
_space_group_IT_number 2
_symmetry_cell_setting triclinic
_symmetry_space_group_name_Hall '-P 1'
_symmetry_space_group_name_H-M 'P -1'
_atom_sites_solution_hydrogens geom
_atom_sites_solution_primary direct
_atom_sites_solution_secondary difmap
_audit_creation_method SHELXL-97
_cell_angle_alpha 91.260(3)
_cell_angle_beta 103.992(3)
_cell_angle_gamma 106.357(3)
_cell_formula_units_Z 4
_cell_length_a 7.7177(2)
_cell_length_b 11.0539(5)
_cell_length_c 14.7236(5)
_cell_measurement_reflns_used 6315
_cell_measurement_temperature 291(2)
_cell_measurement_theta_max 72.1384
_cell_measurement_theta_min 3.1054
_cell_volume 1163.99(8)
_computing_cell_refinement 'CrysAlis PRO (Oxford Diffraction, 2009)'
_computing_data_collection 'CrysAlis PRO (Oxford Diffraction, 2009)'
_computing_data_reduction 'CrysAlis PRO (Oxford Diffraction, 2009)'
_computing_molecular_graphics 'ORTEP-3 (Farrugia, 1997)'
_computing_publication_material 'SHELXL97 (Sheldrick, 2008)'
_computing_structure_refinement 'SHELXL97 (Sheldrick, 2008)'
_computing_structure_solution 'SHELXS97 (Sheldrick, 2008)'
_diffrn_ambient_temperature 291(2)
_diffrn_detector_area_resol_mean 15.9149
_diffrn_measured_fraction_theta_full 0.993
_diffrn_measured_fraction_theta_max 0.993
_diffrn_measurement_device_type 'Oxford Diffraction Xcalibur Sapphire3 Gemini ultra'
_diffrn_measurement_method \w
_diffrn_radiation_monochromator mirror
_diffrn_radiation_source 'Enhance Ultra (Cu) X-ray Source'
_diffrn_radiation_type CuK\a
_diffrn_radiation_wavelength 1.54184
_diffrn_reflns_av_R_equivalents 0.0272
_diffrn_reflns_av_sigmaI/netI 0.0287
_diffrn_reflns_limit_h_max 7
_diffrn_reflns_limit_h_min -9
_diffrn_reflns_limit_k_max 13
_diffrn_reflns_limit_k_min -13
_diffrn_reflns_limit_l_max 17
_diffrn_reflns_limit_l_min -17
_diffrn_reflns_number 9739
_diffrn_reflns_theta_full 67.08
_diffrn_reflns_theta_max 67.08
_diffrn_reflns_theta_min 3.11
_exptl_absorpt_coefficient_mu 2.667
_exptl_absorpt_correction_T_max 0.5017
_exptl_absorpt_correction_T_min 0.4554
_exptl_absorpt_correction_type multi-scan
_exptl_absorpt_process_details
;
(CrysAlis PRO; Oxford Diffraction, 2009)
;
_exptl_crystal_colour yellow
_exptl_crystal_density_diffrn 1.305
_exptl_crystal_density_method 'not measured'
_exptl_crystal_description block
_exptl_crystal_F_000 472
_exptl_crystal_size_max 0.35
_exptl_crystal_size_mid 0.32
_exptl_crystal_size_min 0.30
_refine_diff_density_max 0.449
_refine_diff_density_min -0.202
_refine_ls_extinction_method none
_refine_ls_goodness_of_fit_ref 1.041
_refine_ls_hydrogen_treatment constr
_refine_ls_matrix_type full
_refine_ls_number_parameters 291
_refine_ls_number_reflns 4135
_refine_ls_number_restraints 0
_refine_ls_restrained_S_all 1.041
_refine_ls_R_factor_all 0.0514
_refine_ls_R_factor_gt 0.0482
_refine_ls_shift/su_max 0.001
_refine_ls_shift/su_mean 0.000
_refine_ls_structure_factor_coef Fsqd
_refine_ls_weighting_details 'calc w=1/[\s^2^(Fo^2^)+(0.0727P)^2^+0.2900P] where P=(Fo^2^+2Fc^2^)/3'
_refine_ls_weighting_scheme calc
_refine_ls_wR_factor_gt 0.1367
_refine_ls_wR_factor_ref 0.1403
_reflns_number_gt 3770
_reflns_number_total 4135
_reflns_threshold_expression I>2\s(I)
_cod_data_source_file tk2789.cif
_cod_data_source_block I
_cod_original_cell_volume 1163.99(7)
_cod_database_code 2232072
_cod_database_fobs_code 2232072

loop_
_symmetry_equiv_pos_as_xyz
'x, y, z'
'-x, -y, -z'

loop_
_atom_site_type_symbol
_atom_site_label
_atom_site_fract_x
_atom_site_fract_y
_atom_site_fract_z
_atom_site_U_iso_or_equiv
_atom_site_adp_type
_atom_site_calc_flag
_atom_site_refinement_flags
_atom_site_occupancy
_atom_site_symmetry_multiplicity
C C24 0.5347(2) 0.25777(17) 0.36952(12) 0.0541(4) Uani d . 1 1
C C9 0.6600(2) 0.30400(18) 0.94779(12) 0.0536(4) Uani d . 1 1
C C8 0.6947(3) 0.43885(18) 0.96046(13) 0.0562(4) Uani d . 1 1
H H8 0.6495 0.4786 0.9088 0.067 Uiso calc R 1 1
C C1 0.9378(3) 0.71648(18) 1.14140(13) 0.0569(4) Uani d . 1 1
C C23 0.5469(3) 0.2649(2) 0.53865(14) 0.0670(5) Uani d . 1 1
H H23A 0.4703 0.1791 0.5194 0.100 Uiso calc R 1 1
H H23C 0.4796 0.3106 0.5656 0.100 Uiso calc R 1 1
H H23B 0.6592 0.2654 0.5846 0.100 Uiso calc R 1 1
C C22 0.5964(3) 0.32662(18) 0.45502(13) 0.0551(4) Uani d . 1 1
N N1 0.4827(4) -0.0031(2) 0.83682(16) 0.0942(7) Uani d . 1 1
C C11 0.5561(3) 0.23861(18) 0.86407(13) 0.0574(4) Uani d . 1 1
C C19 0.8945(3) 0.66283(18) 0.55896(14) 0.0588(5) Uani d . 1 1
C C6 0.8253(2) 0.64747(17) 1.05665(12) 0.0524(4) Uani d . 1 1
C C26 0.4247(3) 0.1281(2) 0.35739(15) 0.0697(5) Uani d . 1 1
C C12 0.5155(3) 0.1042(2) 0.84862(15) 0.0679(5) Uani d . 1 1
C C25 0.5774(3) 0.30988(19) 0.28661(13) 0.0600(5) Uani d . 1 1
C C14 0.9546(3) 0.7332(2) 0.64619(15) 0.0651(5) Uani d . 1 1
C C5 0.7504(3) 0.71784(19) 0.98811(14) 0.0613(5) Uani d . 1 1
H H5 0.6738 0.6759 0.9307 0.074 Uiso calc R 1 1
C C4 0.7863(3) 0.8465(2) 1.00278(17) 0.0716(6) Uani d . 1 1
H H4 0.7347 0.8903 0.9557 0.086 Uiso calc R 1 1
N N2 0.4120(3) 0.3468(2) 0.72447(14) 0.0907(6) Uani d . 1 1
C C10 0.7382(3) 0.2352(2) 1.02658(14) 0.0645(5) Uani d . 1 1
H H10A 0.6969 0.1460 1.0073 0.097 Uiso calc R 1 1
H H10C 0.6955 0.2506 1.0806 0.097 Uiso calc R 1 1
H H10B 0.8723 0.2650 1.0423 0.097 Uiso calc R 1 1
C C20 0.7793(3) 0.53241(19) 0.54577(13) 0.0594(5) Uani d . 1 1
H H20 0.7489 0.4972 0.5987 0.071 Uiso calc R 1 1
C C21 0.7120(3) 0.45749(18) 0.46499(13) 0.0577(4) Uani d . 1 1
H H21 0.7412 0.4915 0.4114 0.069 Uiso calc R 1 1
C C7 0.7870(2) 0.51104(18) 1.04108(13) 0.0544(4) Uani d . 1 1
H H7 0.8312 0.4701 1.0922 0.065 Uiso calc R 1 1
C C18 0.9567(3) 0.7248(2) 0.48501(16) 0.0703(5) Uani d . 1 1
H H18 0.9197 0.6815 0.4254 0.084 Uiso calc R 1 1
C C17 1.0704(3) 0.8474(2) 0.4987(2) 0.0855(7) Uani d . 1 1
H H17 1.1080 0.8863 0.4484 0.103 Uiso calc R 1 1
C C2 0.9749(3) 0.8458(2) 1.15697(17) 0.0730(6) Uani d . 1 1
H H2 1.0507 0.8888 1.2142 0.088 Uiso calc R 1 1
C C13 0.4755(3) 0.2988(2) 0.78642(14) 0.0661(5) Uani d . 1 1
C C15 1.0718(3) 0.8564(2) 0.6601(2) 0.0844(7) Uani d . 1 1
H H15 1.1119 0.9008 0.7194 0.101 Uiso calc R 1 1
C C3 0.8988(3) 0.9107(2) 1.08720(19) 0.0776(6) Uani d . 1 1
H H3 0.9233 0.9980 1.0971 0.093 Uiso calc R 1 1
C C16 1.1285(4) 0.9126(3) 0.5857(3) 0.0941(8) Uani d . 1 1
H H16 1.2068 0.9954 0.5947 0.113 Uiso calc R 1 1
N N3 0.6097(3) 0.3519(2) 0.22018(13) 0.0802(5) Uani d . 1 1
N N4 0.3349(4) 0.0253(2) 0.34942(17) 0.1014(8) Uani d . 1 1
Cl Cl1 1.03787(8) 0.63948(6) 1.23196(4) 0.0778(2) Uani d . 1 1
Cl Cl2 0.88209(9) 0.66910(6) 0.74273(4) 0.0836(2) Uani d . 1 1

loop_
_atom_site_aniso_label
_atom_site_aniso_U_11
_atom_site_aniso_U_22
_atom_site_aniso_U_33
_atom_site_aniso_U_12
_atom_site_aniso_U_13
_atom_site_aniso_U_23
C24 0.0527(9) 0.0603(10) 0.0449(9) 0.0145(8) 0.0070(7) 0.0042(8)
C9 0.0564(10) 0.0620(10) 0.0417(9) 0.0157(8) 0.0137(8) 0.0040(7)
C8 0.0603(10) 0.0620(11) 0.0433(9) 0.0149(8) 0.0113(8) 0.0084(8)
C1 0.0525(9) 0.0617(11) 0.0491(10) 0.0086(8) 0.0089(8) 0.0051(8)
C23 0.0747(12) 0.0774(13) 0.0473(10) 0.0197(10) 0.0156(9) 0.0124(9)
C22 0.0581(10) 0.0639(11) 0.0451(9) 0.0240(8) 0.0093(8) 0.0088(8)
N1 0.1175(17) 0.0700(13) 0.0813(14) 0.0206(12) 0.0100(12) -0.0096(11)
C11 0.0626(10) 0.0653(11) 0.0435(9) 0.0187(9) 0.0129(8) 0.0020(8)
C19 0.0597(10) 0.0621(11) 0.0544(11) 0.0267(9) 0.0044(8) 0.0055(8)
C6 0.0483(9) 0.0575(10) 0.0474(9) 0.0100(7) 0.0115(7) 0.0075(7)
C26 0.0694(12) 0.0719(14) 0.0546(11) 0.0062(10) 0.0094(10) 0.0008(9)
C12 0.0750(13) 0.0696(13) 0.0526(11) 0.0178(10) 0.0094(10) -0.0039(9)
C25 0.0649(11) 0.0634(11) 0.0440(10) 0.0142(9) 0.0062(8) -0.0008(8)
C14 0.0636(11) 0.0714(12) 0.0598(11) 0.0322(10) 0.0011(9) 0.0005(9)
C5 0.0567(10) 0.0682(12) 0.0538(11) 0.0139(9) 0.0093(8) 0.0133(9)
C4 0.0713(13) 0.0674(13) 0.0790(15) 0.0220(10) 0.0216(11) 0.0246(11)
N2 0.1135(16) 0.1141(17) 0.0487(11) 0.0514(14) 0.0078(10) 0.0067(10)
C10 0.0774(13) 0.0643(12) 0.0482(10) 0.0223(10) 0.0082(9) 0.0066(9)
C20 0.0618(11) 0.0675(11) 0.0475(10) 0.0225(9) 0.0074(8) 0.0068(8)
C21 0.0598(10) 0.0646(11) 0.0473(10) 0.0191(9) 0.0102(8) 0.0077(8)
C7 0.0527(9) 0.0619(11) 0.0448(9) 0.0133(8) 0.0094(7) 0.0065(8)
C18 0.0731(13) 0.0788(14) 0.0644(13) 0.0338(11) 0.0136(10) 0.0138(10)
C17 0.0732(14) 0.0788(16) 0.110(2) 0.0272(12) 0.0273(14) 0.0291(15)
C2 0.0726(13) 0.0618(12) 0.0689(13) 0.0011(10) 0.0125(11) -0.0047(10)
C13 0.0773(13) 0.0785(13) 0.0411(10) 0.0257(11) 0.0104(9) -0.0009(9)
C15 0.0735(14) 0.0753(15) 0.0921(18) 0.0239(12) -0.0022(13) -0.0113(13)
C3 0.0828(15) 0.0555(12) 0.0920(17) 0.0122(10) 0.0276(13) 0.0094(11)
C16 0.0732(15) 0.0717(15) 0.127(3) 0.0179(12) 0.0117(16) 0.0060(16)
N3 0.0992(14) 0.0858(13) 0.0485(10) 0.0164(11) 0.0189(9) 0.0050(9)
N4 0.1103(17) 0.0789(14) 0.0845(15) -0.0136(13) 0.0191(13) -0.0043(11)
Cl1 0.0806(4) 0.0843(4) 0.0513(3) 0.0177(3) -0.0067(2) 0.0067(2)
Cl2 0.0973(4) 0.1005(5) 0.0477(3) 0.0347(3) 0.0035(3) -0.0035(3)

loop_
_atom_type_symbol
_atom_type_description
_atom_type_scat_dispersion_real
_atom_type_scat_dispersion_imag
_atom_type_scat_source
C C 0.0181 0.0091 'International Tables Vol C Tables 4.2.6.8 and 6.1.1.4'
H H 0.0000 0.0000 'International Tables Vol C Tables 4.2.6.8 and 6.1.1.4'
N N 0.0311 0.0180 'International Tables Vol C Tables 4.2.6.8 and 6.1.1.4'
Cl Cl 0.3639 0.7018 'International Tables Vol C Tables 4.2.6.8 and 6.1.1.4'

loop_
_geom_angle_atom_site_label_1
_geom_angle_atom_site_label_2
_geom_angle_atom_site_label_3
_geom_angle
C22 C24 C26 121.80(17)
C22 C24 C25 122.40(17)
C26 C24 C25 115.80(17)
C11 C9 C8 119.85(17)
C11 C9 C10 119.80(18)
C8 C9 C10 120.35(16)
C7 C8 C9 124.63(17)
C7 C8 H8 117.7
C9 C8 H8 117.7
C2 C1 C6 122.53(19)
C2 C1 Cl1 117.46(16)
C6 C1 Cl1 120.01(15)
C22 C23 H23A 109.5
C22 C23 H23C 109.5
H23A C23 H23C 109.5
C22 C23 H23B 109.5
H23A C23 H23B 109.5
H23C C23 H23B 109.5
C24 C22 C21 120.17(17)
C24 C22 C23 119.18(18)
C21 C22 C23 120.64(17)
C9 C11 C12 121.86(18)
C9 C11 C13 122.42(18)
C12 C11 C13 115.70(18)
C14 C19 C18 116.2(2)
C14 C19 C20 121.75(19)
C18 C19 C20 122.03(19)
C1 C6 C5 115.78(18)
C1 C6 C7 122.04(17)
C5 C6 C7 122.18(17)
N4 C26 C24 178.2(3)
N1 C12 C11 179.5(3)
N3 C25 C24 179.2(2)
C15 C14 C19 121.9(2)
C15 C14 Cl2 117.28(19)
C19 C14 Cl2 120.77(17)
C4 C5 C6 122.21(19)
C4 C5 H5 118.9
C6 C5 H5 118.9
C5 C4 C3 120.0(2)
C5 C4 H4 120.0
C3 C4 H4 120.0
C9 C10 H10A 109.5
C9 C10 H10C 109.5
H10A C10 H10C 109.5
C9 C10 H10B 109.5
H10A C10 H10B 109.5
H10C C10 H10B 109.5
C21 C20 C19 126.43(19)
C21 C20 H20 116.8
C19 C20 H20 116.8
C20 C21 C22 124.53(18)
C20 C21 H21 117.7
C22 C21 H21 117.7
C8 C7 C6 126.29(17)
C8 C7 H7 116.9
C6 C7 H7 116.9
C17 C18 C19 121.7(2)
C17 C18 H18 119.1
C19 C18 H18 119.1
C16 C17 C18 120.3(3)
C16 C17 H17 119.9
C18 C17 H17 119.9
C3 C2 C1 119.5(2)
C3 C2 H2 120.3
C1 C2 H2 120.3
N2 C13 C11 179.7(2)
C16 C15 C14 119.6(3)
C16 C15 H15 120.2
C14 C15 H15 120.2
C2 C3 C4 120.0(2)
C2 C3 H3 120.0
C4 C3 H3 120.0
C17 C16 C15 120.3(2)
C17 C16 H16 119.9
C15 C16 H16 119.9

loop_
_geom_bond_atom_site_label_1
_geom_bond_atom_site_label_2
_geom_bond_distance
C24 C22 1.362(3)
C24 C26 1.427(3)
C24 C25 1.432(3)
C9 C11 1.357(3)
C9 C8 1.438(3)
C9 C10 1.499(3)
C8 C7 1.335(3)
C8 H8 0.9300
C1 C2 1.379(3)
C1 C6 1.398(3)
C1 Cl1 1.738(2)
C23 C22 1.498(3)
C23 H23A 0.9600
C23 H23C 0.9600
C23 H23B 0.9600
C22 C21 1.453(3)
N1 C12 1.141(3)
C11 C12 1.430(3)
C11 C13 1.435(3)
C19 C14 1.391(3)
C19 C18 1.409(3)
C19 C20 1.445(3)
C6 C5 1.401(3)
C6 C7 1.454(3)
C26 N4 1.139(3)
C25 N3 1.144(3)
C14 C15 1.386(3)
C14 Cl2 1.744(2)
C5 C4 1.372(3)
C5 H5 0.9300
C4 C3 1.377(3)
C4 H4 0.9300
N2 C13 1.143(3)
C10 H10A 0.9600
C10 H10C 0.9600
C10 H10B 0.9600
C20 C21 1.336(3)
C20 H20 0.9300
C21 H21 0.9300
C7 H7 0.9300
C18 C17 1.370(3)
C18 H18 0.9300
C17 C16 1.365(4)
C17 H17 0.9300
C2 C3 1.376(3)
C2 H2 0.9300
C15 C16 1.372(4)
C15 H15 0.9300
C3 H3 0.9300
C16 H16 0.9300

loop_
_geom_hbond_atom_site_label_D
_geom_hbond_atom_site_label_H
_geom_hbond_atom_site_label_A
_geom_hbond_site_symmetry_A
_geom_hbond_distance_DH
_geom_hbond_distance_HA
_geom_hbond_distance_DA
_geom_hbond_angle_DHA
C10 H10C N3 1_556 0.96 2.62 3.564(3) 165.6(7)

loop_
_geom_torsion_atom_site_label_1
_geom_torsion_atom_site_label_2
_geom_torsion_atom_site_label_3
_geom_torsion_atom_site_label_4
_geom_torsion
C11 C9 C8 C7 176.58(19)
C10 C9 C8 C7 -3.4(3)
C26 C24 C22 C21 178.43(18)
C25 C24 C22 C21 -0.8(3)
C26 C24 C22 C23 -0.3(3)
C25 C24 C22 C23 -179.49(18)
C8 C9 C11 C12 -179.02(18)
C10 C9 C11 C12 1.0(3)
C8 C9 C11 C13 -0.8(3)
C10 C9 C11 C13 179.17(19)
C2 C1 C6 C5 -0.6(3)
Cl1 C1 C6 C5 179.76(14)
C2 C1 C6 C7 -179.94(18)
Cl1 C1 C6 C7 0.4(3)
C22 C24 C26 N4 35(9)
C25 C24 C26 N4 -146(9)
C9 C11 C12 N1 6E1(4)
C13 C11 C12 N1 -12E1(4)
C22 C24 C25 N3 -90(17)
C26 C24 C25 N3 91(17)
C18 C19 C14 C15 -1.2(3)
C20 C19 C14 C15 177.10(19)
C18 C19 C14 Cl2 178.12(14)
C20 C19 C14 Cl2 -3.6(3)
C1 C6 C5 C4 0.6(3)
C7 C6 C5 C4 179.95(18)
C6 C5 C4 C3 -0.3(3)
C14 C19 C20 C21 178.88(19)
C18 C19 C20 C21 -2.9(3)
C19 C20 C21 C22 -179.99(17)
C24 C22 C21 C20 -179.91(19)
C23 C22 C21 C20 -1.2(3)
C9 C8 C7 C6 179.82(17)
C1 C6 C7 C8 -174.14(19)
C5 C6 C7 C8 6.5(3)
C14 C19 C18 C17 0.2(3)
C20 C19 C18 C17 -178.10(19)
C19 C18 C17 C16 0.8(3)
C6 C1 C2 C3 0.2(3)
Cl1 C1 C2 C3 179.92(18)
C9 C11 C13 N2 9E1(5)
C12 C11 C13 N2 -10E1(5)
C19 C14 C15 C16 1.2(3)
Cl2 C14 C15 C16 -178.09(19)
C1 C2 C3 C4 0.1(4)
C5 C4 C3 C2 -0.1(4)
C18 C17 C16 C15 -0.8(4)
C14 C15 C16 C17 -0.2(4)

loop_
_cod_related_entry_id
_cod_related_entry_database
_cod_related_entry_code
1 ChemSpider 30657075
